data_4026232
loop_
_publ_author_name
'Fei Wang'
'Shangjun Cai'
'Qian Liao'
'Chanjuan Xi'

_publ_contact_author
;
Dr. Chanjuan Xi
Department of Chemistry, Tsinghua University
Beijing 100084
China
;
_publ_section_title
;
 A Protocol to 2-Aminobenzimidazoles via Copper-Catalyzed Cascade Addition
 and Cyclization of o-Haloanilines and Carbodiimides
;
_journal_name_full 'Journal of Organic Chemistry'
_journal_page_first 3174
_journal_page_last 3180
_journal_paper_doi 10.1021/jo200014v
_journal_volume 76
_journal_year 2011
_chemical_formula_sum 'C19 H27 N3 O0'
_chemical_formula_weight 297.44
_chemical_name_systematic
; 
 ? 
;
_space_group_IT_number 96
_symmetry_cell_setting tetragonal
_symmetry_space_group_name_Hall 'P 4nw 2abw'
_symmetry_space_group_name_H-M 'P 43 21 2'
_atom_sites_solution_hydrogens geom
_atom_sites_solution_primary direct
_atom_sites_solution_secondary difmap
_audit_creation_method SHELXL-97
_cell_angle_alpha 90.00
_cell_angle_beta 90.00
_cell_angle_gamma 90.00
_cell_formula_units_Z 8
_cell_length_a 13.1671(19)
_cell_length_b 13.1671(19)
_cell_length_c 19.597(4)
_cell_measurement_reflns_used 5081
_cell_measurement_temperature 173(2)
_cell_measurement_theta_max 25.3487
_cell_measurement_theta_min 1.5466
_cell_volume 3397.6(10)
_computing_cell_refinement 'Bruker XSCANS'
_computing_data_collection 'Bruker XSCANS'
_computing_data_reduction 'Bruker SHELXTL'
_computing_molecular_graphics 'Bruker SHELXTL'
_computing_publication_material 'Bruker SHELXTL'
_computing_structure_refinement 'SHELXL-97 (Sheldrick, 1997)'
_computing_structure_solution 'SHELXS-97 (Sheldrick, 1990)'
_diffrn_ambient_temperature 173(2)
_diffrn_measured_fraction_theta_full 0.996
_diffrn_measured_fraction_theta_max 0.996
_diffrn_measurement_device_type 'Bruker P4'
_diffrn_measurement_method '\w scans'
_diffrn_radiation_monochromator graphite
_diffrn_radiation_source 'fine-focus sealed tube'
_diffrn_radiation_type MoK\a
_diffrn_radiation_wavelength 0.71073
_diffrn_reflns_av_R_equivalents 0.0513
_diffrn_reflns_av_sigmaI/netI 0.0699
_diffrn_reflns_limit_h_max 5
_diffrn_reflns_limit_h_min -15
_diffrn_reflns_limit_k_max 12
_diffrn_reflns_limit_k_min -15
_diffrn_reflns_limit_l_max 23
_diffrn_reflns_limit_l_min -15
_diffrn_reflns_number 6781
_diffrn_reflns_theta_full 25.34
_diffrn_reflns_theta_max 25.34
_diffrn_reflns_theta_min 1.86
_diffrn_standards_decay_% none
_diffrn_standards_interval_count none
_diffrn_standards_interval_time none
_diffrn_standards_number none
_exptl_absorpt_coefficient_mu 0.069
_exptl_absorpt_correction_T_max 0.9938
_exptl_absorpt_correction_T_min 0.9631
_exptl_absorpt_correction_type multi-scan
_exptl_crystal_colour yellow
_exptl_crystal_density_diffrn 1.163
_exptl_crystal_description needle
_exptl_crystal_F_000 1296
_exptl_crystal_size_max 0.55
_exptl_crystal_size_mid 0.10
_exptl_crystal_size_min 0.09
_refine_diff_density_max 0.197
_refine_diff_density_min -0.217
_refine_diff_density_rms 0.056
_refine_ls_abs_structure_details 'Flack H D (1983), Acta Cryst. A39, 876-881'
_refine_ls_abs_structure_Flack 10(6)
_refine_ls_extinction_method none
_refine_ls_goodness_of_fit_ref 1.210
_refine_ls_hydrogen_treatment mixed
_refine_ls_matrix_type full
_refine_ls_number_parameters 203
_refine_ls_number_reflns 3098
_refine_ls_number_restraints 0
_refine_ls_restrained_S_all 1.210
_refine_ls_R_factor_all 0.1037
_refine_ls_R_factor_gt 0.0877
_refine_ls_shift/su_max 0.000
_refine_ls_shift/su_mean 0.000
_refine_ls_structure_factor_coef Fsqd
_refine_ls_weighting_details 'calc w=1/[\s^2^(Fo^2^)+(0.0566P)^2^+1.5907P] where P=(Fo^2^+2Fc^2^)/3'
_refine_ls_weighting_scheme calc
_refine_ls_wR_factor_gt 0.1819
_refine_ls_wR_factor_ref 0.1905
_reflns_number_gt 2607
_reflns_number_total 3098
_reflns_threshold_expression >2sigma(I)
_cod_data_source_file jo200014v_si_002.cif
_cod_data_source_block a
_cod_database_code 4026232

loop_
_symmetry_equiv_pos_as_xyz
'x, y, z'
'-x, -y, z+1/2'
'-y+1/2, x+1/2, z+3/4'
'y+1/2, -x+1/2, z+1/4'
'-x+1/2, y+1/2, -z+3/4'
'x+1/2, -y+1/2, -z+1/4'
'y, x, -z'
'-y, -x, -z+1/2'

loop_
_atom_site_label
_atom_site_type_symbol
_atom_site_fract_x
_atom_site_fract_y
_atom_site_fract_z
_atom_site_U_iso_or_equiv
_atom_site_adp_type
_atom_site_occupancy
_atom_site_symmetry_multiplicity
_atom_site_calc_flag
_atom_site_refinement_flags
N2 N 0.3224(3) 0.9425(2) 0.01427(15) 0.0342(8) Uani 1 1 d .
N1 N 0.5009(3) 0.9353(3) 0.03272(19) 0.0388(9) Uani 1 1 d .
N3 N 0.3822(2) 0.9497(3) 0.12278(16) 0.0344(8) Uani 1 1 d .
C13 C 0.4054(3) 0.9413(3) 0.05711(19) 0.0313(9) Uani 1 1 d .
C7 C 0.3218(3) 0.9385(3) -0.06064(18) 0.0350(9) Uani 1 1 d .
H7A H 0.3941 0.9338 -0.0758 0.042 Uiso 1 1 calc R
C12 C 0.2784(4) 1.0361(3) -0.0909(2) 0.0397(10) Uani 1 1 d .
H12A H 0.3198 1.0946 -0.0757 0.048 Uiso 1 1 calc R
H12B H 0.2082 1.0461 -0.0742 0.048 Uiso 1 1 calc R
C14 C 0.2773(3) 0.9583(3) 0.1237(2) 0.0340(9) Uani 1 1 d .
C2 C 0.6837(3) 0.9578(4) 0.0383(2) 0.0464(12) Uani 1 1 d .
H2A H 0.6755 1.0275 0.0200 0.056 Uiso 1 1 calc R
H2B H 0.6922 0.9110 -0.0008 0.056 Uiso 1 1 calc R
C19 C 0.2380(3) 0.9535(3) 0.0573(2) 0.0358(10) Uani 1 1 d .
C6 C 0.6018(3) 0.8252(3) 0.1115(2) 0.0380(10) Uani 1 1 d .
H6A H 0.5404 0.8088 0.1385 0.046 Uiso 1 1 calc R
H6B H 0.6097 0.7726 0.0758 0.046 Uiso 1 1 calc R
C9 C 0.2691(4) 0.8412(4) -0.1647(2) 0.0498(12) Uani 1 1 d .
H9A H 0.3400 0.8345 -0.1809 0.060 Uiso 1 1 calc R
H9B H 0.2305 0.7814 -0.1809 0.060 Uiso 1 1 calc R
C1 C 0.5894(3) 0.9284(3) 0.0783(2) 0.0359(10) Uani 1 1 d .
H1B H 0.5801 0.9796 0.1155 0.043 Uiso 1 1 calc R
C11 C 0.2782(4) 1.0312(4) -0.1692(2) 0.0447(11) Uani 1 1 d .
H11A H 0.2450 1.0928 -0.1876 0.054 Uiso 1 1 calc R
H11B H 0.3491 1.0298 -0.1860 0.054 Uiso 1 1 calc R
C5 C 0.6941(3) 0.8247(4) 0.1577(2) 0.0446(11) Uani 1 1 d .
H5A H 0.7021 0.7565 0.1782 0.054 Uiso 1 1 calc R
H5B H 0.6838 0.8740 0.1952 0.054 Uiso 1 1 calc R
C8 C 0.2678(4) 0.8437(3) -0.0869(2) 0.0431(12) Uani 1 1 d .
H8A H 0.3021 0.7824 -0.0689 0.052 Uiso 1 1 calc R
H8B H 0.1967 0.8433 -0.0705 0.052 Uiso 1 1 calc R
C10 C 0.2224(4) 0.9375(3) -0.1944(2) 0.0459(11) Uani 1 1 d .
H10A H 0.2257 0.9348 -0.2448 0.055 Uiso 1 1 calc R
H10B H 0.1501 0.9418 -0.1809 0.055 Uiso 1 1 calc R
C18 C 0.1343(3) 0.9601(4) 0.0439(2) 0.0456(12) Uani 1 1 d .
H18A H 0.1082 0.9563 -0.0012 0.055 Uiso 1 1 calc R
C3 C 0.7778(3) 0.9534(5) 0.0834(3) 0.0663(16) Uani 1 1 d .
H3B H 0.8387 0.9666 0.0551 0.080 Uiso 1 1 calc R
H3C H 0.7736 1.0076 0.1183 0.080 Uiso 1 1 calc R
C16 C 0.1091(4) 0.9788(5) 0.1650(3) 0.0651(18) Uani 1 1 d .
H16A H 0.0633 0.9886 0.2019 0.078 Uiso 1 1 calc R
C17 C 0.0716(4) 0.9725(4) 0.0995(2) 0.0620(16) Uani 1 1 d .
H17A H 0.0003 0.9769 0.0925 0.074 Uiso 1 1 calc R
C4 C 0.7898(3) 0.8522(4) 0.1185(3) 0.0615(15) Uani 1 1 d .
H4A H 0.8481 0.8552 0.1504 0.074 Uiso 1 1 calc R
H4B H 0.8041 0.7990 0.0841 0.074 Uiso 1 1 calc R
C15 C 0.2116(4) 0.9714(4) 0.1782(2) 0.0514(13) Uani 1 1 d .
H15A H 0.2367 0.9751 0.2236 0.062 Uiso 1 1 calc R
H1A H 0.515(3) 0.934(3) -0.006(2) 0.039(13) Uiso 1 1 d .

loop_
_atom_site_aniso_label
_atom_site_aniso_U_11
_atom_site_aniso_U_22
_atom_site_aniso_U_33
_atom_site_aniso_U_23
_atom_site_aniso_U_13
_atom_site_aniso_U_12
N2 0.0328(18) 0.041(2) 0.0284(17) 0.0017(15) -0.0039(15) 0.0001(16)
N1 0.030(2) 0.060(3) 0.027(2) -0.0042(19) -0.0010(16) -0.0020(18)
N3 0.0301(18) 0.042(2) 0.0313(17) -0.0009(17) -0.0003(15) 0.0012(15)
C13 0.034(2) 0.032(2) 0.0279(19) 0.0002(18) -0.0019(17) -0.0012(18)
C7 0.036(2) 0.044(2) 0.0255(19) -0.0016(18) -0.0048(18) 0.000(2)
C12 0.053(3) 0.035(2) 0.032(2) 0.0021(19) -0.007(2) -0.001(2)
C14 0.034(2) 0.037(2) 0.031(2) 0.009(2) -0.0039(18) 0.0000(18)
C2 0.037(2) 0.056(3) 0.047(3) 0.018(2) -0.003(2) -0.004(2)
C19 0.032(2) 0.041(2) 0.034(2) 0.013(2) -0.0030(18) -0.0023(19)
C6 0.038(2) 0.035(2) 0.041(2) 0.002(2) 0.0009(19) -0.0011(19)
C9 0.061(3) 0.050(3) 0.039(3) -0.010(2) -0.017(2) 0.001(2)
C1 0.030(2) 0.045(3) 0.032(2) -0.0058(19) -0.0045(17) 0.0000(19)
C11 0.054(3) 0.046(3) 0.033(2) 0.005(2) -0.001(2) -0.002(2)
C5 0.046(3) 0.048(3) 0.040(2) 0.006(2) -0.006(2) 0.004(2)
C8 0.053(3) 0.032(2) 0.044(3) 0.003(2) -0.021(2) -0.005(2)
C10 0.055(3) 0.052(3) 0.031(2) -0.006(2) -0.016(2) -0.001(2)
C18 0.037(3) 0.060(3) 0.040(2) 0.016(2) -0.004(2) -0.006(2)
C3 0.026(2) 0.099(5) 0.074(4) 0.036(3) -0.011(2) -0.011(3)
C16 0.040(3) 0.110(5) 0.046(3) 0.039(3) 0.013(2) 0.012(3)
C17 0.028(2) 0.098(4) 0.059(3) 0.043(3) 0.001(2) 0.004(3)
C4 0.036(3) 0.085(4) 0.063(3) 0.018(3) -0.005(3) 0.015(3)
C15 0.042(3) 0.079(4) 0.033(2) 0.021(2) 0.005(2) 0.009(3)

loop_
_atom_type_symbol
_atom_type_description
_atom_type_scat_dispersion_real
_atom_type_scat_dispersion_imag
_atom_type_scat_source
C C 0.0033 0.0016 'International Tables Vol C Tables 4.2.6.8 and 6.1.1.4'
H H 0.0000 0.0000 'International Tables Vol C Tables 4.2.6.8 and 6.1.1.4'
N N 0.0061 0.0033 'International Tables Vol C Tables 4.2.6.8 and 6.1.1.4'
O O 0.0106 0.0060 'International Tables Vol C Tables 4.2.6.8 and 6.1.1.4'

loop_
_geom_angle_atom_site_label_1
_geom_angle_atom_site_label_2
_geom_angle_atom_site_label_3
_geom_angle
C13 N2 C19 105.3(3)
C13 N2 C7 127.8(3)
C19 N2 C7 126.9(3)
C13 N1 C1 121.8(3)
C13 N1 H1A 125(3)
C1 N1 H1A 114(3)
C13 N3 C14 104.4(3)
N3 C13 N1 124.3(4)
N3 C13 N2 114.0(3)
N1 C13 N2 121.6(3)
N2 C7 C12 111.1(3)
N2 C7 C8 111.7(3)
C12 C7 C8 112.6(3)
N2 C7 H7A 107.0
C12 C7 H7A 107.0
C8 C7 H7A 107.0
C7 C12 C11 110.7(4)
C7 C12 H12A 109.5
C11 C12 H12A 109.5
C7 C12 H12B 109.5
C11 C12 H12B 109.5
H12A C12 H12B 108.1
C15 C14 N3 129.9(4)
C15 C14 C19 119.4(4)
N3 C14 C19 110.7(3)
C1 C2 C3 110.8(3)
C1 C2 H2A 109.5
C3 C2 H2A 109.5
C1 C2 H2B 109.5
C3 C2 H2B 109.5
H2A C2 H2B 108.1
C18 C19 C14 122.3(4)
C18 C19 N2 132.1(4)
C14 C19 N2 105.7(3)
C5 C6 C1 110.3(4)
C5 C6 H6A 109.6
C1 C6 H6A 109.6
C5 C6 H6B 109.6
C1 C6 H6B 109.6
H6A C6 H6B 108.1
C10 C9 C8 111.1(4)
C10 C9 H9A 109.4
C8 C9 H9A 109.4
C10 C9 H9B 109.4
C8 C9 H9B 109.4
H9A C9 H9B 108.0
N1 C1 C6 113.7(4)
N1 C1 C2 108.5(3)
C6 C1 C2 111.2(4)
N1 C1 H1B 107.8
C6 C1 H1B 107.8
C2 C1 H1B 107.8
C10 C11 C12 111.1(4)
C10 C11 H11A 109.4
C12 C11 H11A 109.4
C10 C11 H11B 109.4
C12 C11 H11B 109.4
H11A C11 H11B 108.0
C6 C5 C4 111.2(4)
C6 C5 H5A 109.4
C4 C5 H5A 109.4
C6 C5 H5B 109.4
C4 C5 H5B 109.4
H5A C5 H5B 108.0
C9 C8 C7 110.5(4)
C9 C8 H8A 109.6
C7 C8 H8A 109.6
C9 C8 H8B 109.6
C7 C8 H8B 109.6
H8A C8 H8B 108.1
C11 C10 C9 110.9(4)
C11 C10 H10A 109.5
C9 C10 H10A 109.5
C11 C10 H10B 109.5
C9 C10 H10B 109.5
H10A C10 H10B 108.0
C17 C18 C19 116.5(4)
C17 C18 H18A 121.7
C19 C18 H18A 121.7
C4 C3 C2 112.6(4)
C4 C3 H3B 109.1
C2 C3 H3B 109.1
C4 C3 H3C 109.1
C2 C3 H3C 109.1
H3B C3 H3C 107.8
C17 C16 C15 121.4(5)
C17 C16 H16A 119.3
C15 C16 H16A 119.3
C18 C17 C16 121.9(4)
C18 C17 H17A 119.0
C16 C17 H17A 119.0
C3 C4 C5 110.8(4)
C3 C4 H4A 109.5
C5 C4 H4A 109.5
C3 C4 H4B 109.5
C5 C4 H4B 109.5
H4A C4 H4B 108.1
C16 C15 C14 118.4(4)
C16 C15 H15A 120.8
C14 C15 H15A 120.8

loop_
_geom_bond_atom_site_label_1
_geom_bond_atom_site_label_2
_geom_bond_distance
N2 C13 1.378(5)
N2 C19 1.403(5)
N2 C7 1.469(4)
N1 C13 1.347(5)
N1 C1 1.471(5)
N1 H1A 0.78(4)
N3 C13 1.327(5)
N3 C14 1.386(5)
C7 C12 1.525(6)
C7 C8 1.526(5)
C7 H7A 1.0000
C12 C11 1.535(5)
C12 H12A 0.9900
C12 H12B 0.9900
C14 C15 1.385(6)
C14 C19 1.401(5)
C2 C1 1.520(6)
C2 C3 1.523(6)
C2 H2A 0.9900
C2 H2B 0.9900
C19 C18 1.393(6)
C6 C5 1.514(6)
C6 C1 1.516(6)
C6 H6A 0.9900
C6 H6B 0.9900
C9 C10 1.524(6)
C9 C8 1.525(6)
C9 H9A 0.9900
C9 H9B 0.9900
C1 H1B 1.0000
C11 C10 1.518(6)
C11 H11A 0.9900
C11 H11B 0.9900
C5 C4 1.520(6)
C5 H5A 0.9900
C5 H5B 0.9900
C8 H8A 0.9900
C8 H8B 0.9900
C10 H10A 0.9900
C10 H10B 0.9900
C18 C17 1.377(6)
C18 H18A 0.9500
C3 C4 1.508(7)
C3 H3B 0.9900
C3 H3C 0.9900
C16 C17 1.378(7)
C16 C15 1.378(7)
C16 H16A 0.9500
C17 H17A 0.9500
C4 H4A 0.9900
C4 H4B 0.9900
C15 H15A 0.9500

loop_
_geom_torsion_atom_site_label_1
_geom_torsion_atom_site_label_2
_geom_torsion_atom_site_label_3
_geom_torsion_atom_site_label_4
_geom_torsion
C14 N3 C13 N1 177.2(4)
C14 N3 C13 N2 -0.7(5)
C1 N1 C13 N3 5.6(7)
C1 N1 C13 N2 -176.7(4)
C19 N2 C13 N3 0.5(5)
C7 N2 C13 N3 177.6(4)
C19 N2 C13 N1 -177.5(4)
C7 N2 C13 N1 -0.4(7)
C13 N2 C7 C12 -115.9(4)
C19 N2 C7 C12 60.6(5)
C13 N2 C7 C8 117.5(4)
C19 N2 C7 C8 -66.0(5)
N2 C7 C12 C11 179.9(4)
C8 C7 C12 C11 -53.9(5)
C13 N3 C14 C15 -178.3(4)
C13 N3 C14 C19 0.7(5)
C15 C14 C19 C18 -0.9(7)
N3 C14 C19 C18 179.9(4)
C15 C14 C19 N2 178.7(4)
N3 C14 C19 N2 -0.5(5)
C13 N2 C19 C18 179.6(5)
C7 N2 C19 C18 2.5(8)
C13 N2 C19 C14 0.0(4)
C7 N2 C19 C14 -177.1(4)
C13 N1 C1 C6 74.4(5)
C13 N1 C1 C2 -161.4(4)
C5 C6 C1 N1 -179.8(3)
C5 C6 C1 C2 57.4(5)
C3 C2 C1 N1 179.3(4)
C3 C2 C1 C6 -55.0(5)
C7 C12 C11 C10 54.7(5)
C1 C6 C5 C4 -57.8(5)
C10 C9 C8 C7 -55.9(6)
N2 C7 C8 C9 -179.6(4)
C12 C7 C8 C9 54.6(5)
C12 C11 C10 C9 -57.0(5)
C8 C9 C10 C11 57.7(5)
C14 C19 C18 C17 0.6(7)
N2 C19 C18 C17 -179.0(5)
C1 C2 C3 C4 53.6(6)
C19 C18 C17 C16 0.4(8)
C15 C16 C17 C18 -1.1(9)
C2 C3 C4 C5 -53.9(6)
C6 C5 C4 C3 55.9(6)
C17 C16 C15 C14 0.7(9)
N3 C14 C15 C16 179.3(5)
C19 C14 C15 C16 0.3(7)

loop_
_cod_related_entry_id
_cod_related_entry_database
_cod_related_entry_code
1 ChemSpider 30659367
